data_7211800
loop_
_publ_author_name
'Yufit, D. S.'
'Howard, J. A. K.'

_publ_section_title
;
 Low-melting molecular complexes of chloroform
;
_journal_issue 3
_journal_name_full CrystEngComm
_journal_page_first 737
_journal_paper_doi 10.1039/b914851e
_journal_volume 12
_journal_year 2010
_chemical_absolute_configuration ad
_chemical_formula_moiety 'C3 H7 N O, C H Cl3'
_chemical_formula_sum 'C4 H8 Cl3 N O'
_chemical_formula_weight 192.46
_chemical_melting_point 190.15
_chemical_name_common 'dimethylformamide chloroform clathrate (1:1)'
_chemical_name_systematic
;
dimethylformamide chloroform clathrate (1:1)
;
_space_group_IT_number 9
_symmetry_cell_setting monoclinic
_symmetry_Int_Tables_number 9
_symmetry_space_group_name_Hall 'C -2yc'
_symmetry_space_group_name_H-M 'C 1 c 1'
_atom_sites_solution_hydrogens difmap
_atom_sites_solution_primary direct
_atom_sites_solution_secondary difmap
_audit_creation_method SHELXL-97
_cell_angle_alpha 90.00
_cell_angle_beta 107.10(3)
_cell_angle_gamma 90.00
_cell_formula_units_Z 4
_cell_length_a 8.2840(7)
_cell_length_b 8.6700(9)
_cell_length_c 12.8290(15)
_cell_measurement_reflns_used 999
_cell_measurement_temperature 185(2)
_cell_measurement_theta_max 27.98
_cell_measurement_theta_min 3.32
_cell_volume 880.7(2)
_computing_cell_refinement 'SAINT Ver. 6.45 (Bruker-AXS, 2003)'
_computing_data_collection 'SMART Ver. 5.630 (Bruker-AXS, 2003)'
_computing_data_reduction 'SAINT Ver. 6.45'
_computing_molecular_graphics 'SHELXTL Ver. 6.14'
_computing_publication_material 'SHELXTL Ver. 6.14'
_computing_structure_refinement 'SHELXTL Ver. 6.14'
_computing_structure_solution 'SHELXTL Ver. 6.14 (Bruker-AXS, 2003)'
_diffrn_ambient_temperature 185(2)
_diffrn_measured_fraction_theta_full 0.867
_diffrn_measured_fraction_theta_max 0.867
_diffrn_measurement_device_type 'Bruker SMART CCD 6000'
_diffrn_measurement_method '0.30\% \w scans'
_diffrn_radiation_monochromator graphite
_diffrn_radiation_source 'fine-focus sealed tube'
_diffrn_radiation_type Mo-K\a
_diffrn_radiation_wavelength 0.71073
_diffrn_reflns_av_R_equivalents 0.0840
_diffrn_reflns_av_sigmaI/netI 0.0491
_diffrn_reflns_limit_h_max 8
_diffrn_reflns_limit_h_min -8
_diffrn_reflns_limit_k_max 11
_diffrn_reflns_limit_k_min -11
_diffrn_reflns_limit_l_max 16
_diffrn_reflns_limit_l_min -16
_diffrn_reflns_number 6408
_diffrn_reflns_theta_full 27.98
_diffrn_reflns_theta_max 27.98
_diffrn_reflns_theta_min 3.32
_diffrn_standards_number 0
_exptl_absorpt_coefficient_mu 0.971
_exptl_absorpt_correction_type none
_exptl_crystal_colour colorless
_exptl_crystal_density_diffrn 1.452
_exptl_crystal_density_method 'not measured'
_exptl_crystal_description cylinder
_exptl_crystal_F_000 392
_exptl_crystal_size_max 0.50
_exptl_crystal_size_mid 0.30
_exptl_crystal_size_min 0.30
_refine_diff_density_max 0.461
_refine_diff_density_min -0.275
_refine_diff_density_rms 0.082
_refine_ls_abs_structure_details 'Flack H D (1983), Acta Cryst. A39, 876-881'
_refine_ls_abs_structure_Flack 0.28(14)
_refine_ls_extinction_method none
_refine_ls_goodness_of_fit_ref 1.079
_refine_ls_hydrogen_treatment refall
_refine_ls_matrix_type full
_refine_ls_number_parameters 115
_refine_ls_number_reflns 1815
_refine_ls_number_restraints 2
_refine_ls_restrained_S_all 1.079
_refine_ls_R_factor_all 0.0537
_refine_ls_R_factor_gt 0.0498
_refine_ls_shift/su_max 0.000
_refine_ls_shift/su_mean 0.000
_refine_ls_structure_factor_coef Fsqd
_refine_ls_weighting_details 'calc w=1/[\s^2^(Fo^2^)+(0.1000P)^2^+0.0000P] where P=(Fo^2^+2Fc^2^)/3'
_refine_ls_weighting_scheme calc
_refine_ls_wR_factor_gt 0.1326
_refine_ls_wR_factor_ref 0.1356
_reflns_number_gt 1666
_reflns_number_total 1815
_reflns_threshold_expression I>2\s(I)
_cod_data_source_file b914851e.txt
_cod_data_source_block V_cdmf
_cod_depositor_comments
;
The following automatic conversions were performed:

'_chemical_melting_point' value '-83' was changed to '190.15' - it
was converted from degrees Celsius(C) to
Kelvins(K).

'_symmetry_cell_setting' value 'Monoclinic' changed to
'monoclinic' according to
/home/saulius/struct/CIF-dictionaries/cif_core.dic dictionary named
'cif_core.dic' version 2.4.2 from 2011-04-26.

Automatic conversion script
Id: cif_fix_values 1891 2012-01-12 08:04:46Z andrius 
;
_cod_original_cell_volume 880.68(16)
_cod_original_sg_symbol_Hall 'C -2yc '
_cod_original_sg_symbol_H-M 'C 1 c 1 '
_cod_database_code 7211800

loop_
_symmetry_equiv_pos_as_xyz
'x, y, z'
'x, -y, z+1/2'
'x+1/2, y+1/2, z'
'x+1/2, -y+1/2, z+1/2'

loop_
_atom_site_label
_atom_site_type_symbol
_atom_site_fract_x
_atom_site_fract_y
_atom_site_fract_z
_atom_site_U_iso_or_equiv
_atom_site_adp_type
_atom_site_occupancy
_atom_site_symmetry_multiplicity
_atom_site_calc_flag
Cl1 Cl 0.85095(15) 0.06032(12) 0.26507(10) 0.0579(3) Uani 1 1 d
Cl2 Cl 0.53646(14) 0.13761(13) 0.30628(9) 0.0554(3) Uani 1 1 d
Cl3 Cl 0.76104(14) -0.08497(12) 0.44345(8) 0.0580(3) Uani 1 1 d
N1 N 0.7151(4) 0.5559(3) 0.0623(3) 0.0403(7) Uani 1 1 d
O1 O 0.5883(4) 0.7163(3) 0.1546(3) 0.0529(7) Uani 1 1 d
C1 C 0.6846(5) -0.0112(4) 0.3108(3) 0.0419(7) Uani 1 1 d
C2 C 0.6711(5) 0.6933(4) 0.0916(3) 0.0431(8) Uani 1 1 d
C3 C 0.8136(8) 0.5395(6) -0.0129(5) 0.0618(12) Uani 1 1 d
C4 C 0.6685(8) 0.4170(5) 0.1086(5) 0.0606(12) Uani 1 1 d
H1 H 0.654(8) -0.102(7) 0.267(5) 0.055(14) Uiso 1 1 d
H2 H 0.712(6) 0.780(6) 0.048(4) 0.043(12) Uiso 1 1 d
H31 H 0.914(9) 0.462(8) 0.020(6) 0.066(17) Uiso 1 1 d
H32 H 0.842(10) 0.655(8) -0.038(6) 0.071(18) Uiso 1 1 d
H33 H 0.760(8) 0.476(8) -0.077(6) 0.066(16) Uiso 1 1 d
H41 H 0.751(8) 0.361(6) 0.137(4) 0.041(12) Uiso 1 1 d
H42 H 0.593(10) 0.350(10) 0.051(7) 0.09(2) Uiso 1 1 d
H43 H 0.646(12) 0.438(8) 0.179(7) 0.08(2) Uiso 1 1 d

loop_
_atom_site_aniso_label
_atom_site_aniso_U_11
_atom_site_aniso_U_22
_atom_site_aniso_U_33
_atom_site_aniso_U_23
_atom_site_aniso_U_13
_atom_site_aniso_U_12
Cl1 0.0621(8) 0.0546(5) 0.0678(6) 0.0099(4) 0.0358(5) 0.0049(4)
Cl2 0.0518(6) 0.0629(6) 0.0503(5) 0.0082(4) 0.0130(4) 0.0181(4)
Cl3 0.0694(8) 0.0520(4) 0.0533(5) 0.0205(4) 0.0192(4) 0.0119(4)
N1 0.045(2) 0.0347(13) 0.0441(14) -0.0017(11) 0.0178(13) 0.0025(10)
O1 0.062(2) 0.0417(12) 0.0600(15) -0.0163(11) 0.0257(14) -0.0026(11)
C1 0.049(2) 0.0366(14) 0.0410(15) -0.0023(12) 0.0154(14) -0.0006(13)
C2 0.046(2) 0.0331(13) 0.0491(18) -0.0006(13) 0.0126(15) 0.0004(12)
C3 0.069(4) 0.063(2) 0.066(3) 0.002(2) 0.041(2) 0.011(2)
C4 0.081(4) 0.0322(17) 0.078(3) 0.0025(18) 0.039(3) 0.0039(18)

loop_
_atom_type_symbol
_atom_type_description
_atom_type_scat_dispersion_real
_atom_type_scat_dispersion_imag
_atom_type_scat_source
C C 0.0033 0.0016 'International Tables Vol C Tables 4.2.6.8 and 6.1.1.4'
H H 0.0000 0.0000 'International Tables Vol C Tables 4.2.6.8 and 6.1.1.4'
N N 0.0061 0.0033 'International Tables Vol C Tables 4.2.6.8 and 6.1.1.4'
O O 0.0106 0.0060 'International Tables Vol C Tables 4.2.6.8 and 6.1.1.4'
Cl Cl 0.1484 0.1585 'International Tables Vol C Tables 4.2.6.8 and 6.1.1.4'

loop_
_geom_angle_atom_site_label_1
_geom_angle_atom_site_label_2
_geom_angle_atom_site_label_3
_geom_angle
_geom_angle_publ_flag
C2 N1 C3 122.2(3) yes
C2 N1 C4 120.1(3) yes
C3 N1 C4 117.7(3) yes
Cl3 C1 Cl1 110.9(2) yes
Cl3 C1 Cl2 110.3(2) yes
Cl1 C1 Cl2 109.59(19) yes
Cl3 C1 H1 103(4) ?
Cl1 C1 H1 101(4) ?
Cl2 C1 H1 121(4) ?
O1 C2 N1 125.9(3) yes
O1 C2 H2 125(3) ?
N1 C2 H2 109(3) ?
N1 C3 H31 109(4) ?
N1 C3 H32 109(4) ?
H31 C3 H32 119(5) ?
N1 C3 H33 114(4) ?
H31 C3 H33 95(5) ?
H32 C3 H33 110(5) ?
N1 C4 H41 113(4) ?
N1 C4 H42 111(5) ?
H41 C4 H42 104(6) ?
N1 C4 H43 111(4) ?
H41 C4 H43 93(6) ?
H42 C4 H43 123(7) ?

loop_
_geom_bond_atom_site_label_1
_geom_bond_atom_site_label_2
_geom_bond_distance
_geom_bond_publ_flag
Cl1 C1 1.762(4) yes
Cl2 C1 1.770(4) yes
Cl3 C1 1.753(4) yes
N1 C2 1.332(4) yes
N1 C3 1.443(6) yes
N1 C4 1.444(5) yes
O1 C2 1.220(5) yes
C1 H1 0.96(6) ?
C2 H2 1.05(5) ?
C3 H31 1.06(7) ?
C3 H32 1.10(7) ?
C3 H33 0.98(7) ?
C4 H41 0.83(6) ?
C4 H42 1.00(9) ?
C4 H43 0.99(9) ?

loop_
_geom_hbond_atom_site_label_D
_geom_hbond_atom_site_label_H
_geom_hbond_atom_site_label_A
_geom_hbond_distance_DH
_geom_hbond_distance_HA
_geom_hbond_distance_DA
_geom_hbond_angle_DHA
_geom_hbond_site_symmetry_A
C1 H1 O1 0.96(6) 2.10(6) 3.049(4) 173(5) 1_545
